data_7250624
loop_
_publ_author_name
'Teixeira, Micha\"el'
'Baudron, St\'ephane A.'

_publ_section_title
;
 Impact of ligand functionalization on the structure of strontium MOFs
 prepared in a deep eutectic solvent
;
_journal_issue 32
_journal_name_full CrystEngComm
_journal_page_first 5421
_journal_page_last 5430
_journal_paper_doi 10.1039/D5CE00497G
_journal_volume 27
_journal_year 2025
_chemical_formula_sum 'C21 H22 N6 O13 Sr2'
_chemical_formula_weight 741.68
_space_group_crystal_system monoclinic
_space_group_IT_number 14
_space_group_name_Hall '-P 2yn'
_space_group_name_H-M_alt 'P 1 21/n 1'
_atom_sites_solution_hydrogens geom
_audit_creation_method SHELXL-2018/3
_audit_update_record
;
2025-05-12 deposited with the CCDC.	2025-07-03 downloaded from the CCDC.
;
_cell_angle_alpha 90
_cell_angle_beta 106.4090(10)
_cell_angle_gamma 90
_cell_formula_units_Z 4
_cell_length_a 10.7902(3)
_cell_length_b 17.9102(4)
_cell_length_c 14.8163(4)
_cell_measurement_reflns_used 9931
_cell_measurement_temperature 120(2)
_cell_measurement_theta_max 28.84
_cell_measurement_theta_min 2.27
_cell_volume 2746.69(12)
_computing_cell_refinement 'Bruker SAINT'
_computing_data_collection 'Bruker APEX4'
_computing_data_reduction 'Bruker SAINT'
_computing_molecular_graphics 'Bruker SHELXTL'
_computing_publication_material 'Bruker SHELXTL'
_computing_structure_refinement 'SHELXL-2019/2(Sheldrick, 2019)'
_computing_structure_solution 'SHELXT 2018/2 (Sheldrick, 2018)'
_diffrn_ambient_temperature 120(2)
_diffrn_measured_fraction_theta_full 1.000
_diffrn_measured_fraction_theta_max 0.999
_diffrn_measurement_device_type 'Bruker PHOTON-III CPAD'
_diffrn_measurement_method '\f and \w shuterless scans'
_diffrn_radiation_source 'Mo-ImuS 3.0 microfocus tube'
_diffrn_radiation_type MoK\a
_diffrn_radiation_wavelength 0.71073
_diffrn_reflns_av_R_equivalents 0.0939
_diffrn_reflns_av_unetI/netI 0.0484
_diffrn_reflns_Laue_measured_fraction_full 1.000
_diffrn_reflns_Laue_measured_fraction_max 0.999
_diffrn_reflns_limit_h_max 14
_diffrn_reflns_limit_h_min -14
_diffrn_reflns_limit_k_max 24
_diffrn_reflns_limit_k_min -24
_diffrn_reflns_limit_l_max 20
_diffrn_reflns_limit_l_min -19
_diffrn_reflns_number 65367
_diffrn_reflns_point_group_measured_fraction_full 1.000
_diffrn_reflns_point_group_measured_fraction_max 0.999
_diffrn_reflns_theta_full 25.242
_diffrn_reflns_theta_max 29.039
_diffrn_reflns_theta_min 2.081
_exptl_absorpt_coefficient_mu 3.960
_exptl_absorpt_correction_T_max 0.7458
_exptl_absorpt_correction_T_min 0.6748
_exptl_absorpt_correction_type multi-scan
_exptl_absorpt_process_details sadabs
_exptl_crystal_colour colourless
_exptl_crystal_density_diffrn 1.794
_exptl_crystal_description plate
_exptl_crystal_F_000 1480
_exptl_crystal_size_max 0.080
_exptl_crystal_size_mid 0.060
_exptl_crystal_size_min 0.040
_refine_diff_density_max 0.521
_refine_diff_density_min -0.668
_refine_diff_density_rms 0.113
_refine_ls_extinction_method none
_refine_ls_goodness_of_fit_ref 1.046
_refine_ls_hydrogen_treatment constr
_refine_ls_matrix_type full
_refine_ls_number_parameters 379
_refine_ls_number_reflns 7331
_refine_ls_number_restraints 0
_refine_ls_restrained_S_all 1.046
_refine_ls_R_factor_all 0.0652
_refine_ls_R_factor_gt 0.0357
_refine_ls_shift/su_max 0.002
_refine_ls_shift/su_mean 0.000
_refine_ls_structure_factor_coef Fsqd
_refine_ls_weighting_details 'w=1/[\s^2^(Fo^2^)+(0.0123P)^2^+4.4672P] where P=(Fo^2^+2Fc^2^)/3'
_refine_ls_weighting_scheme calc
_refine_ls_wR_factor_gt 0.0585
_refine_ls_wR_factor_ref 0.0681
_reflns_Friedel_coverage 0.000
_reflns_number_gt 5336
_reflns_number_total 7331
_reflns_threshold_expression 'I > 2\s(I)'
_cod_data_source_file d5ce00497g2.cif
_cod_data_source_block SrMOF6
_cod_depositor_comments 'Adding full bibliography for 7250617--7250624.cif.'
_cod_original_sg_symbol_H-M 'P 21/n'
_cod_database_code 7250624
_shelx_shelxl_version_number 2018/3
_shelx_space_group_comment
;
The symmetry employed for this shelxl refinement is uniquely defined
by the following loop, which should always be used as a source of
symmetry information in preference to the above space-group names.
They are only intended as comments.
;
_shelx_estimated_absorpt_t_min 0.742
_shelx_estimated_absorpt_t_max 0.858

loop_
_space_group_symop_operation_xyz
'x, y, z'
'-x+1/2, y+1/2, -z+1/2'
'-x, -y, -z'
'x-1/2, -y-1/2, z-1/2'

loop_
_atom_site_label
_atom_site_type_symbol
_atom_site_fract_x
_atom_site_fract_y
_atom_site_fract_z
_atom_site_U_iso_or_equiv
_atom_site_adp_type
_atom_site_occupancy
_atom_site_site_symmetry_order
_atom_site_calc_flag
_atom_site_refinement_flags_posn
_atom_site_refinement_flags_adp
_atom_site_refinement_flags_occupancy
_atom_site_disorder_assembly
_atom_site_disorder_group
C1 C 0.6623(3) 0.10730(15) 0.8076(2) 0.0152(6) Uani 1 1 d . . . . .
C2 C 0.7288(3) 0.03424(15) 0.8264(2) 0.0138(6) Uani 1 1 d . . . . .
C3 C 0.8093(3) 0.00049(16) 0.9027(2) 0.0187(6) Uani 1 1 d . . . . .
H3 H 0.838338 0.020203 0.964682 0.022 Uiso 1 1 calc R U . . .
C4 C 0.8416(3) -0.07017(16) 0.8718(2) 0.0178(6) Uani 1 1 d . . . . .
H4 H 0.896987 -0.106745 0.908914 0.021 Uiso 1 1 calc R U . . .
C5 C 0.7780(3) -0.07507(15) 0.7791(2) 0.0144(6) Uani 1 1 d . . . . .
C6 C 0.7625(3) -0.13379(15) 0.7051(2) 0.0146(6) Uani 1 1 d . . . . .
C7 C 0.4426(3) -0.25593(15) 0.5077(2) 0.0147(6) Uani 1 1 d . . . . .
C8 C 0.3042(3) -0.23571(16) 0.4840(2) 0.0143(5) Uani 1 1 d . . . . .
C9 C 0.2097(3) -0.22857(16) 0.4017(2) 0.0171(6) Uani 1 1 d . . . . .
H9 H 0.218547 -0.234462 0.340138 0.021 Uiso 1 1 calc R U . . .
C10 C 0.0951(3) -0.21058(16) 0.4259(2) 0.0162(6) Uani 1 1 d . . . . .
H10 H 0.011861 -0.202903 0.383447 0.019 Uiso 1 1 calc R U . . .
C11 C 0.1271(3) -0.20639(16) 0.5212(2) 0.0144(6) Uani 1 1 d . . . . .
C12 C 0.0521(3) -0.18729(15) 0.5875(2) 0.0148(6) Uani 1 1 d . . . . .
C13 C 0.2494(3) 0.11695(18) 0.7916(2) 0.0262(7) Uani 1 1 d . . . . .
C14 C 0.0408(4) 0.0836(2) 0.7875(3) 0.0412(10) Uani 1 1 d . . . . .
H14A H -0.046866 0.098327 0.749446 0.049 Uiso 1 1 calc R U . . .
H14B H 0.037184 0.067024 0.850441 0.049 Uiso 1 1 calc R U . . .
C15 C 0.0980(4) 0.0234(2) 0.7383(4) 0.0571(14) Uani 1 1 d . . . . .
H15A H 0.082516 -0.027292 0.759575 0.068 Uiso 1 1 calc R U . . .
H15B H 0.063053 0.026469 0.669028 0.068 Uiso 1 1 calc R U . . .
C16 C 0.1730(3) 0.34371(16) 0.6145(2) 0.0157(6) Uani 1 1 d . . . . .
C17 C 0.0203(3) 0.3892(2) 0.6832(2) 0.0283(8) Uani 1 1 d . . . . .
H17A H 0.032370 0.436414 0.719422 0.034 Uiso 1 1 calc R U . . .
H17B H -0.042051 0.357295 0.703199 0.034 Uiso 1 1 calc R U . . .
C18 C -0.0250(3) 0.40423(19) 0.5771(2) 0.0264(8) Uani 1 1 d . . . . .
H18A H -0.106618 0.377522 0.547069 0.032 Uiso 1 1 calc R U . . .
H18B H -0.037766 0.458297 0.563795 0.032 Uiso 1 1 calc R U . . .
C19 C 0.6760(3) -0.07812(16) 0.4265(2) 0.0185(6) Uani 1 1 d . . . . .
C20 C 0.7482(4) 0.02893(17) 0.5119(3) 0.0304(8) Uani 1 1 d . . . . .
H20A H 0.814271 0.067783 0.513984 0.036 Uiso 1 1 calc R U . . .
H20B H 0.734787 0.023888 0.574970 0.036 Uiso 1 1 calc R U . . .
C21 C 0.6219(4) 0.04638(17) 0.4370(3) 0.0324(9) Uani 1 1 d . . . . .
H21A H 0.558407 0.070087 0.464841 0.039 Uiso 1 1 calc R U . . .
H21B H 0.636493 0.079183 0.387179 0.039 Uiso 1 1 calc R U . . .
N1 N 0.1331(3) 0.14390(16) 0.7942(2) 0.0284(7) Uani 1 1 d . . . . .
H1 H 0.115814 0.191480 0.799195 0.034 Uiso 1 1 calc R U . . .
N2 N 0.2344(3) 0.04321(17) 0.7694(3) 0.0461(10) Uani 1 1 d . . . . .
H2 H 0.298391 0.011771 0.773274 0.055 Uiso 1 1 calc R U . . .
N3 N 0.1421(3) 0.35107(16) 0.6953(2) 0.0278(7) Uani 1 1 d . . . . .
H3A H 0.190436 0.334523 0.749815 0.033 Uiso 1 1 calc R U . . .
N4 N 0.0806(3) 0.37532(15) 0.5448(2) 0.0255(6) Uani 1 1 d . . . . .
H4A H 0.083724 0.378190 0.486144 0.031 Uiso 1 1 calc R U . . .
N5 N 0.7846(3) -0.04284(14) 0.47809(19) 0.0230(6) Uani 1 1 d . . . . .
H5 H 0.863905 -0.060132 0.489442 0.028 Uiso 1 1 calc R U . . .
N6 N 0.5801(3) -0.02812(14) 0.4008(2) 0.0296(7) Uani 1 1 d . . . . .
H6 H 0.501358 -0.038861 0.366282 0.036 Uiso 1 1 calc R U . . .
O1 O 0.6069(2) 0.12319(11) 0.72406(16) 0.0213(5) Uani 1 1 d . . . . .
O2 O 0.6658(2) 0.14831(11) 0.87771(16) 0.0201(5) Uani 1 1 d . . . . .
O3 O 0.82465(19) -0.19390(10) 0.72764(14) 0.0151(4) Uani 1 1 d . . . . .
O4 O 0.6874(2) -0.11974(11) 0.62609(15) 0.0197(5) Uani 1 1 d . . . . .
O5 O 0.70863(18) -0.01146(10) 0.74949(14) 0.0133(4) Uani 1 1 d . . . . .
O6 O 0.50494(19) -0.26639(12) 0.59175(15) 0.0211(5) Uani 1 1 d . . . . .
O7 O 0.49030(18) -0.26182(11) 0.43901(14) 0.0163(4) Uani 1 1 d . . . . .
O8 O 0.1116(2) -0.17693(12) 0.67262(15) 0.0195(5) Uani 1 1 d . . . . .
O9 O -0.06786(19) -0.18246(12) 0.55140(16) 0.0205(5) Uani 1 1 d . . . . .
O10 O 0.25594(18) -0.22119(11) 0.55884(14) 0.0144(4) Uani 1 1 d . . . . .
O11 O 0.3510(2) 0.15236(14) 0.80615(18) 0.0344(6) Uani 1 1 d . . . . .
O12 O 0.27173(19) 0.31128(11) 0.60504(15) 0.0186(5) Uani 1 1 d . . . . .
O13 O 0.6690(2) -0.14585(11) 0.40742(15) 0.0195(5) Uani 1 1 d . . . . .
Sr1 Sr 0.46466(2) 0.23697(2) 0.71596(2) 0.01101(6) Uani 1 1 d . . . . .
Sr2 Sr 0.72190(2) -0.23958(2) 0.54633(2) 0.01066(6) Uani 1 1 d . . . . .

loop_
_atom_site_aniso_label
_atom_site_aniso_U_11
_atom_site_aniso_U_22
_atom_site_aniso_U_33
_atom_site_aniso_U_23
_atom_site_aniso_U_13
_atom_site_aniso_U_12
C1 0.0100(13) 0.0129(14) 0.0231(17) -0.0020(11) 0.0052(12) -0.0028(10)
C2 0.0122(13) 0.0151(14) 0.0124(15) -0.0029(11) 0.0009(11) -0.0011(10)
C3 0.0203(15) 0.0174(14) 0.0153(16) -0.0003(11) 0.0000(12) -0.0023(12)
C4 0.0186(15) 0.0145(14) 0.0178(16) 0.0026(11) 0.0008(12) 0.0003(11)
C5 0.0136(13) 0.0115(13) 0.0173(16) 0.0016(11) 0.0031(12) 0.0030(10)
C6 0.0136(14) 0.0146(14) 0.0170(16) -0.0008(11) 0.0066(12) 0.0012(10)
C7 0.0130(13) 0.0152(14) 0.0163(15) -0.0014(11) 0.0048(11) -0.0041(11)
C8 0.0127(13) 0.0152(13) 0.0166(15) -0.0015(11) 0.0066(11) -0.0015(11)
C9 0.0143(13) 0.0228(16) 0.0144(15) -0.0017(12) 0.0045(12) -0.0036(11)
C10 0.0134(14) 0.0178(14) 0.0177(16) 0.0003(11) 0.0049(12) 0.0001(11)
C11 0.0097(13) 0.0165(14) 0.0167(16) -0.0009(11) 0.0034(11) -0.0011(10)
C12 0.0139(14) 0.0136(14) 0.0179(16) 0.0017(11) 0.0062(12) -0.0010(11)
C13 0.0323(19) 0.0258(17) 0.0255(19) -0.0003(14) 0.0162(16) -0.0055(14)
C14 0.034(2) 0.047(2) 0.049(3) -0.001(2) 0.022(2) -0.0099(18)
C15 0.056(3) 0.034(2) 0.088(4) -0.021(2) 0.032(3) -0.025(2)
C16 0.0157(14) 0.0155(14) 0.0156(16) -0.0010(11) 0.0037(12) 0.0002(11)
C17 0.0191(16) 0.040(2) 0.027(2) -0.0071(15) 0.0087(15) 0.0082(14)
C18 0.0172(16) 0.0323(19) 0.029(2) -0.0006(14) 0.0055(14) 0.0101(13)
C19 0.0229(15) 0.0138(14) 0.0149(16) 0.0028(11) -0.0009(13) -0.0032(12)
C20 0.046(2) 0.0148(16) 0.0245(19) -0.0004(13) 0.0004(16) -0.0091(15)
C21 0.048(2) 0.0140(16) 0.027(2) -0.0009(13) -0.0041(18) 0.0011(15)
N1 0.0329(16) 0.0255(15) 0.0305(17) -0.0047(12) 0.0151(14) -0.0008(12)
N2 0.048(2) 0.0216(16) 0.080(3) -0.0061(16) 0.035(2) -0.0009(14)
N3 0.0215(14) 0.0439(18) 0.0193(16) 0.0035(12) 0.0078(12) 0.0155(12)
N4 0.0206(14) 0.0371(16) 0.0184(15) 0.0003(12) 0.0046(12) 0.0164(12)
N5 0.0238(14) 0.0169(13) 0.0233(16) 0.0010(10) -0.0013(12) -0.0070(11)
N6 0.0307(16) 0.0152(13) 0.0306(18) -0.0039(11) -0.0115(13) 0.0019(11)
O1 0.0234(11) 0.0149(11) 0.0206(12) -0.0017(8) -0.0020(10) 0.0057(9)
O2 0.0232(11) 0.0144(10) 0.0241(13) -0.0077(9) 0.0091(10) -0.0050(8)
O3 0.0152(10) 0.0129(10) 0.0169(11) 0.0013(8) 0.0041(9) 0.0045(8)
O4 0.0226(11) 0.0167(11) 0.0159(12) -0.0018(8) -0.0008(9) 0.0069(9)
O5 0.0150(9) 0.0105(9) 0.0126(11) -0.0004(7) 0.0009(8) 0.0021(7)
O6 0.0155(10) 0.0332(12) 0.0142(11) 0.0034(9) 0.0036(9) 0.0014(9)
O7 0.0111(9) 0.0240(10) 0.0144(11) -0.0040(9) 0.0045(8) -0.0025(8)
O8 0.0181(11) 0.0262(12) 0.0148(12) 0.0024(9) 0.0054(9) -0.0003(9)
O9 0.0112(10) 0.0286(12) 0.0216(12) -0.0011(9) 0.0047(9) -0.0004(8)
O10 0.0098(9) 0.0201(11) 0.0129(11) 0.0007(8) 0.0026(8) -0.0004(7)
O11 0.0352(14) 0.0375(14) 0.0350(16) 0.0012(11) 0.0174(12) -0.0146(11)
O12 0.0162(10) 0.0192(11) 0.0199(12) -0.0013(9) 0.0042(9) 0.0065(8)
O13 0.0242(11) 0.0121(10) 0.0172(12) -0.0002(8) -0.0021(9) -0.0025(8)
Sr1 0.01039(12) 0.01122(12) 0.01095(13) -0.00058(10) 0.00225(10) -0.00047(10)
Sr2 0.00930(11) 0.01072(12) 0.01115(13) 0.00023(10) 0.00157(10) 0.00105(9)

loop_
_atom_type_symbol
_atom_type_description
_atom_type_scat_dispersion_real
_atom_type_scat_dispersion_imag
_atom_type_scat_source
C C 0.0033 0.0016 'International Tables Vol C Tables 4.2.6.8 and 6.1.1.4'
H H 0.0000 0.0000 'International Tables Vol C Tables 4.2.6.8 and 6.1.1.4'
N N 0.0061 0.0033 'International Tables Vol C Tables 4.2.6.8 and 6.1.1.4'
O O 0.0106 0.0060 'International Tables Vol C Tables 4.2.6.8 and 6.1.1.4'
Sr Sr -1.5307 3.2498 'International Tables Vol C Tables 4.2.6.8 and 6.1.1.4'

loop_
_geom_angle_atom_site_label_1
_geom_angle_atom_site_label_2
_geom_angle_atom_site_label_3
_geom_angle
_geom_angle_site_symmetry_1
_geom_angle_site_symmetry_3
_geom_angle_publ_flag
O1 C1 O2 125.3(3) . . ?
O1 C1 C2 117.4(3) . . ?
O2 C1 C2 117.3(3) . . ?
O1 C1 Sr1 48.29(14) . . ?
O2 C1 Sr1 77.73(16) . . ?
C2 C1 Sr1 162.7(2) . . ?
C3 C2 O5 109.9(2) . . ?
C3 C2 C1 135.4(3) . . ?
O5 C2 C1 114.6(2) . . ?
C2 C3 C4 106.6(3) . . ?
C2 C3 H3 126.7 . . ?
C4 C3 H3 126.7 . . ?
C5 C4 C3 106.5(3) . . ?
C5 C4 H4 126.7 . . ?
C3 C4 H4 126.7 . . ?
C4 C5 O5 110.3(2) . . ?
C4 C5 C6 135.2(3) . . ?
O5 C5 C6 114.4(2) . . ?
O4 C6 O3 125.2(3) . . ?
O4 C6 C5 117.1(2) . . ?
O3 C6 C5 117.7(3) . . ?
O4 C6 Sr2 58.09(15) . . ?
O3 C6 Sr2 67.19(15) . . ?
C5 C6 Sr2 175.0(2) . . ?
O6 C7 O7 124.1(3) . . ?
O6 C7 C8 119.7(3) . . ?
O7 C7 C8 116.2(3) . . ?
O6 C7 Sr2 65.48(14) . . ?
O7 C7 Sr2 62.30(14) . . ?
C8 C7 Sr2 159.90(19) . . ?
C9 C8 O10 110.3(2) . . ?
C9 C8 C7 133.5(3) . . ?
O10 C8 C7 116.2(2) . . ?
C8 C9 C10 106.4(3) . . ?
C8 C9 H9 126.8 . . ?
C10 C9 H9 126.8 . . ?
C11 C10 C9 106.9(3) . . ?
C11 C10 H10 126.5 . . ?
C9 C10 H10 126.5 . . ?
C10 C11 O10 110.1(2) . . ?
C10 C11 C12 132.6(3) . . ?
O10 C11 C12 117.3(3) . . ?
O9 C12 O8 126.1(3) . . ?
O9 C12 C11 115.2(3) . . ?
O8 C12 C11 118.7(3) . . ?
O9 C12 Sr1 95.62(18) . 2_546 ?
O8 C12 Sr1 46.14(14) . 2_546 ?
C11 C12 Sr1 132.46(19) . 2_546 ?
O11 C13 N1 126.7(3) . . ?
O11 C13 N2 125.5(3) . . ?
N1 C13 N2 107.8(3) . . ?
N1 C14 C15 101.3(3) . . ?
N1 C14 H14A 111.5 . . ?
C15 C14 H14A 111.5 . . ?
N1 C14 H14B 111.5 . . ?
C15 C14 H14B 111.5 . . ?
H14A C14 H14B 109.3 . . ?
N2 C15 C14 100.7(3) . . ?
N2 C15 H15A 111.6 . . ?
C14 C15 H15A 111.6 . . ?
N2 C15 H15B 111.6 . . ?
C14 C15 H15B 111.6 . . ?
H15A C15 H15B 109.4 . . ?
O12 C16 N3 125.5(3) . . ?
O12 C16 N4 125.3(3) . . ?
N3 C16 N4 109.2(3) . . ?
N3 C17 C18 103.0(3) . . ?
N3 C17 H17A 111.2 . . ?
C18 C17 H17A 111.2 . . ?
N3 C17 H17B 111.2 . . ?
C18 C17 H17B 111.2 . . ?
H17A C17 H17B 109.1 . . ?
N4 C18 C17 102.9(2) . . ?
N4 C18 H18A 111.2 . . ?
C17 C18 H18A 111.2 . . ?
N4 C18 H18B 111.2 . . ?
C17 C18 H18B 111.2 . . ?
H18A C18 H18B 109.1 . . ?
O13 C19 N6 126.5(3) . . ?
O13 C19 N5 124.6(3) . . ?
N6 C19 N5 108.8(3) . . ?
O13 C19 Sr2 43.10(14) . . ?
N6 C19 Sr2 135.5(2) . . ?
N5 C19 Sr2 97.35(18) . . ?
N5 C20 C21 101.6(3) . . ?
N5 C20 H20A 111.5 . . ?
C21 C20 H20A 111.5 . . ?
N5 C20 H20B 111.5 . . ?
C21 C20 H20B 111.5 . . ?
H20A C20 H20B 109.3 . . ?
N6 C21 C20 101.5(2) . . ?
N6 C21 H21A 111.5 . . ?
C20 C21 H21A 111.5 . . ?
N6 C21 H21B 111.5 . . ?
C20 C21 H21B 111.5 . . ?
H21A C21 H21B 109.3 . . ?
C13 N1 C14 110.8(3) . . ?
C13 N1 H1 124.6 . . ?
C14 N1 H1 124.6 . . ?
C13 N2 C15 110.7(3) . . ?
C13 N2 H2 124.6 . . ?
C15 N2 H2 124.6 . . ?
C16 N3 C17 112.6(3) . . ?
C16 N3 H3A 123.7 . . ?
C17 N3 H3A 123.7 . . ?
C16 N4 C18 112.2(3) . . ?
C16 N4 H4A 123.9 . . ?
C18 N4 H4A 123.9 . . ?
C19 N5 C20 109.0(3) . . ?
C19 N5 H5 125.5 . . ?
C20 N5 H5 125.5 . . ?
C19 N6 C21 111.8(3) . . ?
C19 N6 H6 124.1 . . ?
C21 N6 H6 124.1 . . ?
C1 O1 Sr1 110.17(18) . . ?
C1 O2 Sr2 138.60(19) . 2_656 ?
C1 O2 Sr1 79.32(17) . . ?
Sr2 O2 Sr1 94.65(6) 2_656 . ?
C6 O3 Sr1 150.51(18) . 2_646 ?
C6 O3 Sr2 87.53(17) . . ?
Sr1 O3 Sr2 104.92(7) 2_646 . ?
C6 O4 Sr2 97.16(17) . . ?
C5 O5 C2 106.7(2) . . ?
C7 O6 Sr2 89.15(16) . . ?
C7 O7 Sr1 160.77(19) . 3_656 ?
C7 O7 Sr2 91.97(16) . . ?
Sr1 O7 Sr2 97.56(6) 3_656 . ?
C12 O8 Sr1 113.11(18) . 2_546 ?
C12 O9 Sr2 144.3(2) . 1_455 ?
C11 O10 C8 106.3(2) . . ?
C13 O11 Sr1 138.6(2) . . ?
C16 O12 Sr2 123.69(18) . 3_656 ?
C16 O12 Sr1 135.49(19) . . ?
Sr2 O12 Sr1 94.60(6) 3_656 . ?
C19 O13 Sr1 140.16(19) . 3_656 ?
C19 O13 Sr2 117.77(19) . . ?
Sr1 O13 Sr2 96.15(6) 3_656 . ?
O3 Sr1 O7 80.02(6) 2_656 3_656 ?
O3 Sr1 O1 84.35(7) 2_656 . ?
O7 Sr1 O1 85.12(7) 3_656 . ?
O3 Sr1 O11 129.89(8) 2_656 . ?
O7 Sr1 O11 145.87(7) 3_656 . ?
O1 Sr1 O11 82.64(8) . . ?
O3 Sr1 O8 85.07(7) 2_656 2_556 ?
O7 Sr1 O8 131.45(7) 3_656 2_556 ?
O1 Sr1 O8 139.03(7) . 2_556 ?
O11 Sr1 O8 74.36(7) . 2_556 ?
O3 Sr1 O13 145.32(7) 2_656 3_656 ?
O7 Sr1 O13 71.18(7) 3_656 3_656 ?
O1 Sr1 O13 74.54(7) . 3_656 ?
O11 Sr1 O13 74.87(8) . 3_656 ?
O8 Sr1 O13 128.61(7) 2_556 3_656 ?
O3 Sr1 O12 116.20(6) 2_656 . ?
O7 Sr1 O12 70.26(6) 3_656 . ?
O1 Sr1 O12 143.24(7) . . ?
O11 Sr1 O12 102.46(8) . . ?
O8 Sr1 O12 75.84(7) 2_556 . ?
O13 Sr1 O12 71.92(6) 3_656 . ?
O3 Sr1 O2 68.51(6) 2_656 . ?
O7 Sr1 O2 120.74(6) 3_656 . ?
O1 Sr1 O2 44.33(6) . . ?
O11 Sr1 O2 68.53(7) . . ?
O8 Sr1 O2 95.18(6) 2_556 . ?
O13 Sr1 O2 110.30(6) 3_656 . ?
O12 Sr1 O2 169.01(6) . . ?
O3 Sr1 C1 77.51(7) 2_656 . ?
O7 Sr1 C1 103.84(7) 3_656 . ?
O1 Sr1 C1 21.54(7) . . ?
O11 Sr1 C1 72.94(8) . . ?
O8 Sr1 C1 117.56(7) 2_556 . ?
O13 Sr1 C1 90.79(7) 3_656 . ?
O12 Sr1 C1 162.69(7) . . ?
O2 Sr1 C1 22.94(6) . . ?
O3 Sr1 C12 76.80(7) 2_656 2_556 ?
O7 Sr1 C12 144.50(7) 3_656 2_556 ?
O1 Sr1 C12 118.52(7) . 2_556 ?
O11 Sr1 C12 67.89(8) . 2_556 ?
O8 Sr1 C12 20.75(7) 2_556 2_556 ?
O13 Sr1 C12 137.54(7) 3_656 2_556 ?
O12 Sr1 C12 96.55(7) . 2_556 ?
O2 Sr1 C12 74.45(6) . 2_556 ?
C1 Sr1 C12 96.99(8) . 2_556 ?
O3 Sr1 Sr2 119.77(5) 2_656 3_656 ?
O7 Sr1 Sr2 41.89(4) 3_656 3_656 ?
O1 Sr1 Sr2 101.25(5) . 3_656 ?
O11 Sr1 Sr2 110.20(6) . 3_656 ?
O8 Sr1 Sr2 118.27(5) 2_556 3_656 ?
O13 Sr1 Sr2 42.16(5) 3_656 3_656 ?
O12 Sr1 Sr2 42.51(5) . 3_656 ?
O2 Sr1 Sr2 145.40(4) . 3_656 ?
C1 Sr1 Sr2 122.47(6) . 3_656 ?
C12 Sr1 Sr2 138.85(5) 2_556 3_656 ?
O3 Sr1 Sr2 39.31(5) 2_656 2_656 ?
O7 Sr1 Sr2 115.74(4) 3_656 2_656 ?
O1 Sr1 Sr2 72.79(5) . 2_656 ?
O11 Sr1 Sr2 90.73(6) . 2_656 ?
O8 Sr1 Sr2 74.06(5) 2_556 2_656 ?
O13 Sr1 Sr2 145.68(5) 3_656 2_656 ?
O12 Sr1 Sr2 142.33(5) . 2_656 ?
O2 Sr1 Sr2 35.94(4) . 2_656 ?
C1 Sr1 Sr2 54.98(5) . 2_656 ?
C12 Sr1 Sr2 55.87(5) 2_556 2_656 ?
Sr2 Sr1 Sr2 157.617(10) 3_656 2_656 ?
O2 Sr2 O9 89.69(7) 2_646 1_655 ?
O2 Sr2 O4 126.91(7) 2_646 . ?
O9 Sr2 O4 83.66(7) 1_655 . ?
O2 Sr2 O7 115.04(7) 2_646 . ?
O9 Sr2 O7 143.33(7) 1_655 . ?
O4 Sr2 O7 100.01(6) . . ?
O2 Sr2 O13 149.94(7) 2_646 . ?
O9 Sr2 O13 75.54(7) 1_655 . ?
O4 Sr2 O13 78.04(7) . . ?
O7 Sr2 O13 69.73(6) . . ?
O2 Sr2 O12 82.03(7) 2_646 3_656 ?
O9 Sr2 O12 89.03(7) 1_655 3_656 ?
O4 Sr2 O12 149.90(7) . 3_656 ?
O7 Sr2 O12 69.52(6) . 3_656 ?
O13 Sr2 O12 71.86(6) . 3_656 ?
O2 Sr2 O6 95.31(7) 2_646 . ?
O9 Sr2 O6 159.19(7) 1_655 . ?
O4 Sr2 O6 77.19(7) . . ?
O7 Sr2 O6 50.21(6) . . ?
O13 Sr2 O6 107.83(7) . . ?
O12 Sr2 O6 111.65(7) 3_656 . ?
O2 Sr2 O3 77.44(7) 2_646 . ?
O9 Sr2 O3 74.42(7) 1_655 . ?
O4 Sr2 O3 50.00(6) . . ?
O7 Sr2 O3 134.87(6) . . ?
O13 Sr2 O3 121.68(6) . . ?
O12 Sr2 O3 153.51(6) 3_656 . ?
O6 Sr2 O3 86.95(6) . . ?
O2 Sr2 C7 110.94(7) 2_646 . ?
O9 Sr2 C7 159.37(7) 1_655 . ?
O4 Sr2 C7 84.06(7) . . ?
O7 Sr2 C7 25.73(7) . . ?
O13 Sr2 C7 85.74(7) . . ?
O12 Sr2 C7 93.36(7) 3_656 . ?
O6 Sr2 C7 25.37(7) . . ?
O3 Sr2 C7 109.47(7) . . ?
O2 Sr2 C6 102.54(8) 2_646 . ?
O9 Sr2 C6 77.40(7) 1_655 . ?
O4 Sr2 C6 24.74(7) . . ?
O7 Sr2 C6 119.24(7) . . ?
O13 Sr2 C6 99.59(7) . . ?
O12 Sr2 C6 165.56(7) 3_656 . ?
O6 Sr2 C6 81.80(7) . . ?
O3 Sr2 C6 25.27(7) . . ?
C7 Sr2 C6 97.65(8) . . ?
O2 Sr2 C19 158.37(7) 2_646 . ?
O9 Sr2 C19 69.90(7) 1_655 . ?
O4 Sr2 C19 59.77(7) . . ?
O7 Sr2 C19 80.49(7) . . ?
O13 Sr2 C19 19.13(7) . . ?
O12 Sr2 C19 90.29(7) 3_656 . ?
O6 Sr2 C19 106.32(7) . . ?
O3 Sr2 C19 102.76(7) . . ?
C7 Sr2 C19 89.59(8) . . ?
C6 Sr2 C19 80.51(8) . . ?
O2 Sr2 Sr1 121.68(5) 2_646 3_656 ?
O9 Sr2 Sr1 103.90(5) 1_655 3_656 ?
O4 Sr2 Sr1 111.01(5) . 3_656 ?
O7 Sr2 Sr1 40.54(4) . 3_656 ?
O13 Sr2 Sr1 41.69(4) . 3_656 ?
O12 Sr2 Sr1 42.90(4) 3_656 3_656 ?
O6 Sr2 Sr1 90.63(5) . 3_656 ?
O3 Sr2 Sr1 160.88(4) . 3_656 ?
C7 Sr2 Sr1 65.52(6) . 3_656 ?
C6 Sr2 Sr1 135.67(6) . 3_656 ?
C19 Sr2 Sr1 59.81(5) . 3_656 ?

loop_
_geom_bond_atom_site_label_1
_geom_bond_atom_site_label_2
_geom_bond_distance
_geom_bond_site_symmetry_2
_geom_bond_publ_flag
C1 O1 1.246(4) . ?
C1 O2 1.264(4) . ?
C1 C2 1.481(4) . ?
C1 Sr1 3.186(3) . ?
C2 C3 1.358(4) . ?
C2 O5 1.370(3) . ?
C3 C4 1.423(4) . ?
C3 H3 0.9500 . ?
C4 C5 1.354(4) . ?
C4 H4 0.9500 . ?
C5 O5 1.366(3) . ?
C5 C6 1.495(4) . ?
C6 O4 1.246(3) . ?
C6 O3 1.263(3) . ?
C6 Sr2 2.955(3) . ?
C7 O6 1.251(3) . ?
C7 O7 1.268(3) . ?
C7 C8 1.480(4) . ?
C7 Sr2 2.919(3) . ?
C8 C9 1.356(4) . ?
C8 O10 1.376(3) . ?
C9 C10 1.418(4) . ?
C9 H9 0.9500 . ?
C10 C11 1.358(4) . ?
C10 H10 0.9500 . ?
C11 O10 1.369(3) . ?
C11 C12 1.478(4) . ?
C12 O9 1.256(3) . ?
C12 O8 1.257(4) . ?
C12 Sr1 3.264(3) 2_546 ?
C13 O11 1.232(4) . ?
C13 N1 1.355(4) . ?
C13 N2 1.360(4) . ?
C14 N1 1.454(4) . ?
C14 C15 1.526(6) . ?
C14 H14A 0.9900 . ?
C14 H14B 0.9900 . ?
C15 N2 1.457(5) . ?
C15 H15A 0.9900 . ?
C15 H15B 0.9900 . ?
C16 O12 1.255(3) . ?
C16 N3 1.337(4) . ?
C16 N4 1.342(4) . ?
C17 N3 1.446(4) . ?
C17 C18 1.533(5) . ?
C17 H17A 0.9900 . ?
C17 H17B 0.9900 . ?
C18 N4 1.451(4) . ?
C18 H18A 0.9900 . ?
C18 H18B 0.9900 . ?
C19 O13 1.243(3) . ?
C19 N6 1.340(4) . ?
C19 N5 1.361(4) . ?
C19 Sr2 3.356(3) . ?
C20 N5 1.472(4) . ?
C20 C21 1.527(5) . ?
C20 H20A 0.9900 . ?
C20 H20B 0.9900 . ?
C21 N6 1.461(4) . ?
C21 H21A 0.9900 . ?
C21 H21B 0.9900 . ?
N1 H1 0.8800 . ?
N2 H2 0.8800 . ?
N3 H3A 0.8800 . ?
N4 H4A 0.8800 . ?
N5 H5 0.8800 . ?
N6 H6 0.8800 . ?
O1 Sr1 2.534(2) . ?
O2 Sr2 2.449(2) 2_656 ?
O2 Sr1 3.168(2) . ?
O3 Sr1 2.5153(19) 2_646 ?
O3 Sr2 2.726(2) . ?
O4 Sr2 2.528(2) . ?
O6 Sr2 2.656(2) . ?
O7 Sr1 2.517(2) 3_656 ?
O7 Sr2 2.5859(19) . ?
O8 Sr1 2.559(2) 2_546 ?
O9 Sr2 2.470(2) 1_455 ?
O11 Sr1 2.552(2) . ?
O12 Sr2 2.602(2) 3_656 ?
O12 Sr1 2.622(2) . ?
O13 Sr1 2.568(2) 3_656 ?
O13 Sr2 2.592(2) . ?
Sr1 Sr2 3.8388(4) 3_656 ?
Sr1 Sr2 4.1581(4) 2_656 ?

loop_
_geom_torsion_atom_site_label_1
_geom_torsion_atom_site_label_2
_geom_torsion_atom_site_label_3
_geom_torsion_atom_site_label_4
_geom_torsion
_geom_torsion_site_symmetry_1
_geom_torsion_site_symmetry_2
_geom_torsion_site_symmetry_3
_geom_torsion_site_symmetry_4
_geom_torsion_publ_flag
O1 C1 C2 C3 171.2(3) . . . . ?
O2 C1 C2 C3 -9.1(5) . . . . ?
Sr1 C1 C2 C3 -158.1(5) . . . . ?
O1 C1 C2 O5 -7.3(4) . . . . ?
O2 C1 C2 O5 172.4(2) . . . . ?
Sr1 C1 C2 O5 23.4(8) . . . . ?
O5 C2 C3 C4 0.2(3) . . . . ?
C1 C2 C3 C4 -178.3(3) . . . . ?
C2 C3 C4 C5 -0.5(3) . . . . ?
C3 C4 C5 O5 0.6(3) . . . . ?
C3 C4 C5 C6 -176.2(3) . . . . ?
C4 C5 C6 O4 175.3(3) . . . . ?
O5 C5 C6 O4 -1.4(4) . . . . ?
C4 C5 C6 O3 -3.6(5) . . . . ?
O5 C5 C6 O3 179.6(2) . . . . ?
O6 C7 C8 C9 -172.0(3) . . . . ?
O7 C7 C8 C9 7.7(5) . . . . ?
Sr2 C7 C8 C9 88.3(7) . . . . ?
O6 C7 C8 O10 7.3(4) . . . . ?
O7 C7 C8 O10 -173.0(2) . . . . ?
Sr2 C7 C8 O10 -92.4(6) . . . . ?
O10 C8 C9 C10 -1.6(3) . . . . ?
C7 C8 C9 C10 177.7(3) . . . . ?
C8 C9 C10 C11 1.2(3) . . . . ?
C9 C10 C11 O10 -0.3(3) . . . . ?
C9 C10 C11 C12 177.5(3) . . . . ?
C10 C11 C12 O9 10.1(5) . . . . ?
O10 C11 C12 O9 -172.3(2) . . . . ?
C10 C11 C12 O8 -169.4(3) . . . . ?
O10 C11 C12 O8 8.3(4) . . . . ?
C10 C11 C12 Sr1 135.3(3) . . . 2_546 ?
O10 C11 C12 Sr1 -47.0(4) . . . 2_546 ?
N1 C14 C15 N2 28.0(4) . . . . ?
N3 C17 C18 N4 -2.5(3) . . . . ?
N5 C20 C21 N6 23.9(4) . . . . ?
O11 C13 N1 C14 -171.4(4) . . . . ?
N2 C13 N1 C14 9.0(4) . . . . ?
C15 C14 N1 C13 -24.0(4) . . . . ?
O11 C13 N2 C15 -168.3(4) . . . . ?
N1 C13 N2 C15 11.3(5) . . . . ?
C14 C15 N2 C13 -25.2(5) . . . . ?
O12 C16 N3 C17 -178.2(3) . . . . ?
N4 C16 N3 C17 0.7(4) . . . . ?
C18 C17 N3 C16 1.2(4) . . . . ?
O12 C16 N4 C18 176.4(3) . . . . ?
N3 C16 N4 C18 -2.5(4) . . . . ?
C17 C18 N4 C16 3.1(4) . . . . ?
O13 C19 N5 C20 -161.8(3) . . . . ?
N6 C19 N5 C20 18.0(4) . . . . ?
Sr2 C19 N5 C20 -125.5(2) . . . . ?
C21 C20 N5 C19 -26.5(4) . . . . ?
O13 C19 N6 C21 178.9(3) . . . . ?
N5 C19 N6 C21 -0.8(4) . . . . ?
Sr2 C19 N6 C21 121.8(3) . . . . ?
C20 C21 N6 C19 -15.4(4) . . . . ?
O2 C1 O1 Sr1 -11.3(4) . . . . ?
C2 C1 O1 Sr1 168.30(19) . . . . ?
O1 C1 O2 Sr2 -76.3(4) . . . 2_656 ?
C2 C1 O2 Sr2 104.1(3) . . . 2_656 ?
Sr1 C1 O2 Sr2 -84.9(2) . . . 2_656 ?
O1 C1 O2 Sr1 8.6(3) . . . . ?
C2 C1 O2 Sr1 -171.0(2) . . . . ?
O4 C6 O3 Sr1 119.2(4) . . . 2_646 ?
C5 C6 O3 Sr1 -61.9(5) . . . 2_646 ?
Sr2 C6 O3 Sr1 116.6(4) . . . 2_646 ?
O4 C6 O3 Sr2 2.6(3) . . . . ?
C5 C6 O3 Sr2 -178.5(2) . . . . ?
O3 C6 O4 Sr2 -2.9(3) . . . . ?
C5 C6 O4 Sr2 178.3(2) . . . . ?
C4 C5 O5 C2 -0.5(3) . . . . ?
C6 C5 O5 C2 177.1(2) . . . . ?
C3 C2 O5 C5 0.2(3) . . . . ?
C1 C2 O5 C5 179.1(2) . . . . ?
O7 C7 O6 Sr2 22.2(3) . . . . ?
C8 C7 O6 Sr2 -158.1(2) . . . . ?
O6 C7 O7 Sr1 -142.7(4) . . . 3_656 ?
C8 C7 O7 Sr1 37.6(7) . . . 3_656 ?
Sr2 C7 O7 Sr1 -119.9(5) . . . 3_656 ?
O6 C7 O7 Sr2 -22.8(3) . . . . ?
C8 C7 O7 Sr2 157.5(2) . . . . ?
O9 C12 O8 Sr1 57.8(3) . . . 2_546 ?
C11 C12 O8 Sr1 -122.8(2) . . . 2_546 ?
O8 C12 O9 Sr2 -67.3(5) . . . 1_455 ?
C11 C12 O9 Sr2 113.3(3) . . . 1_455 ?
Sr1 C12 O9 Sr2 -29.4(3) 2_546 . . 1_455 ?
C10 C11 O10 C8 -0.6(3) . . . . ?
C12 C11 O10 C8 -178.8(2) . . . . ?
C9 C8 O10 C11 1.4(3) . . . . ?
C7 C8 O10 C11 -178.0(2) . . . . ?
N1 C13 O11 Sr1 -83.6(5) . . . . ?
N2 C13 O11 Sr1 95.9(5) . . . . ?
N3 C16 O12 Sr2 147.7(2) . . . 3_656 ?
N4 C16 O12 Sr2 -31.1(4) . . . 3_656 ?
N3 C16 O12 Sr1 3.0(5) . . . . ?
N4 C16 O12 Sr1 -175.7(2) . . . . ?
N6 C19 O13 Sr1 24.6(6) . . . 3_656 ?
N5 C19 O13 Sr1 -155.6(2) . . . 3_656 ?
Sr2 C19 O13 Sr1 145.1(4) . . . 3_656 ?
N6 C19 O13 Sr2 -120.5(3) . . . . ?
N5 C19 O13 Sr2 59.3(4) . . . . ?
